data_4080170
loop_
_publ_author_name
'Wiese, Stefan'
'Aguila, Mae Joanne B.'
'Kogut, Elzbieta'
'Warren, Timothy H.'

_publ_contact_author 'Timothy H. Warren'
_publ_section_title
;
 \b-Diketiminato Nickel Imides in Catalytic Nitrene Transfer to
 Isocyanides
;
_journal_issue 8
_journal_name_full Organometallics
_journal_page_first 2300
_journal_paper_doi 10.1021/om300909n
_journal_volume 32
_journal_year 2013
_chemical_formula_moiety 'C29 H36 N6 Ni'
_chemical_formula_sum 'C29 H36 N6 Ni'
_chemical_formula_weight 527.35
_chemical_name_common '[Me3NN]Ni(N3)(pic)'
_chemical_name_systematic
; 
 ? 
;
_space_group_IT_number 2
_symmetry_cell_setting triclinic
_symmetry_space_group_name_Hall '-P 1'
_symmetry_space_group_name_H-M 'P -1'
_atom_sites_solution_hydrogens geom
_atom_sites_solution_primary direct
_atom_sites_solution_secondary difmap
_audit_creation_method SHELXL-97
_cell_angle_alpha 89.2930(10)
_cell_angle_beta 65.1140(10)
_cell_angle_gamma 79.4690(10)
_cell_formula_units_Z 2
_cell_length_a 11.2225(12)
_cell_length_b 11.4744(12)
_cell_length_c 12.0113(13)
_cell_measurement_reflns_used 5125
_cell_measurement_temperature 100(2)
_cell_measurement_theta_max 55.030
_cell_measurement_theta_min 4.896
_cell_volume 1375.8(3)
_computing_cell_refinement 'Bruker APEXII'
_computing_data_collection 'Bruker APEXII'
_computing_data_reduction 'Bruker APEXII'
_computing_molecular_graphics 'XSEED for Windows with POV-Ray; Barbour L (1999)'
_computing_publication_material 'Bruker SHELXTL'
_computing_structure_refinement 'SHELXL-97 (Sheldrick, 1997)'
_computing_structure_solution 'SHELXS-97 (Sheldrick, 1990)'
_diffrn_ambient_temperature 100(2)
_diffrn_measured_fraction_theta_full 0.993
_diffrn_measured_fraction_theta_max 0.993
_diffrn_measurement_device_type 'APEXII platform CCD, Bruker'
_diffrn_measurement_method 'omega scans'
_diffrn_radiation_monochromator graphite
_diffrn_radiation_source 'fine-focus sealed tube'
_diffrn_radiation_type MoK\a
_diffrn_radiation_wavelength 0.71073
_diffrn_reflns_av_R_equivalents 0.0418
_diffrn_reflns_av_sigmaI/netI 0.0533
_diffrn_reflns_limit_h_max 13
_diffrn_reflns_limit_h_min -13
_diffrn_reflns_limit_k_max 14
_diffrn_reflns_limit_k_min -14
_diffrn_reflns_limit_l_max 14
_diffrn_reflns_limit_l_min -14
_diffrn_reflns_number 14387
_diffrn_reflns_theta_full 26.00
_diffrn_reflns_theta_max 26.00
_diffrn_reflns_theta_min 1.81
_exptl_absorpt_coefficient_mu 0.733
_exptl_absorpt_correction_T_max 0.9303
_exptl_absorpt_correction_T_min 0.8793
_exptl_absorpt_correction_type multi-scan
_exptl_absorpt_process_details 'SADABS based on Blessing's method; Blessing, Acta Cryst. (1995) A51 33-38'
_exptl_crystal_colour red
_exptl_crystal_density_diffrn 1.273
_exptl_crystal_density_method 'not measured'
_exptl_crystal_description plate
_exptl_crystal_F_000 560
_exptl_crystal_size_max 0.18
_exptl_crystal_size_mid 0.10
_exptl_crystal_size_min 0.10
_refine_diff_density_max 0.454
_refine_diff_density_min -0.466
_refine_diff_density_rms 0.070
_refine_ls_extinction_method none
_refine_ls_goodness_of_fit_ref 1.067
_refine_ls_hydrogen_treatment constr
_refine_ls_matrix_type full
_refine_ls_number_parameters 334
_refine_ls_number_reflns 5377
_refine_ls_number_restraints 0
_refine_ls_restrained_S_all 1.067
_refine_ls_R_factor_all 0.0529
_refine_ls_R_factor_gt 0.0376
_refine_ls_shift/su_max 0.003
_refine_ls_shift/su_mean 0.000
_refine_ls_structure_factor_coef Fsqd
_refine_ls_weighting_details 'calc w=1/[\s^2^(Fo^2^)+(0.0485P)^2^+0.0000P] where P=(Fo^2^+2Fc^2^)/3'
_refine_ls_weighting_scheme calc
_refine_ls_wR_factor_gt 0.0912
_refine_ls_wR_factor_ref 0.0973
_reflns_number_gt 4215
_reflns_number_total 5377
_reflns_threshold_expression >2sigma(I)
_cod_data_source_file om300909n_si_002.cif
_cod_data_source_block cmpd_6
_cod_depositor_comments
;
The following automatic conversions were performed:
'_atom_site_symetry_multiplicity' tag replaced with
'_atom_site_symmetry_multiplicity'.

Automatic conversion script
Id: cif_correct_tags 1440 2010-10-19 06:21:57Z saulius 

The following automatic conversions were performed:

'_symmetry_cell_setting' value 'Triclinic' changed to 'triclinic'
according to /home/saulius/struct/CIF-dictionaries/cif_core.dic
dictionary named 'cif_core.dic' version 2.4.2 from 2011-04-26.

Automatic conversion script
Id: cif_fix_values 1891 2012-01-12 08:04:46Z andrius 
;
_cod_original_sg_symbol_Hall -P1
_cod_original_sg_symbol_H-M P-1
_cod_database_code 4080170

loop_
_symmetry_equiv_pos_as_xyz
'x, y, z'
'-x, -y, -z'

loop_
_atom_site_label
_atom_site_type_symbol
_atom_site_fract_x
_atom_site_fract_y
_atom_site_fract_z
_atom_site_U_iso_or_equiv
_atom_site_adp_type
_atom_site_occupancy
_atom_site_symmetry_multiplicity
_atom_site_calc_flag
_atom_site_refinement_flags
Ni1 Ni 0.77156(3) 0.72135(3) 0.52744(3) 0.01917(10) Uani 1 1 d .
N1 N 0.70739(18) 0.80695(17) 0.68371(17) 0.0209(4) Uani 1 1 d .
N4 N 0.87052(19) 0.62255(17) 0.37661(17) 0.0241(4) Uani 1 1 d .
N2 N 0.78352(18) 0.86001(17) 0.43840(16) 0.0211(4) Uani 1 1 d .
N3 N 0.72852(18) 0.57609(17) 0.60524(16) 0.0209(4) Uani 1 1 d .
C14 C 0.8988(2) 0.8187(2) 0.0964(2) 0.0261(5) Uani 1 1 d .
H14 H 0.8650 0.8013 0.0393 0.031 Uiso 1 1 calc R
C2 C 0.6569(2) 0.9995(2) 0.6168(2) 0.0237(5) Uani 1 1 d .
H2 H 0.6065 1.0779 0.6439 0.028 Uiso 1 1 calc R
C4 C 0.6161(3) 0.9801(2) 0.8364(2) 0.0297(6) Uani 1 1 d .
H4A H 0.5387 0.9489 0.8936 0.045 Uiso 1 1 calc R
H4B H 0.5909 1.0666 0.8371 0.045 Uiso 1 1 calc R
H4C H 0.6893 0.9606 0.8618 0.045 Uiso 1 1 calc R
C6 C 0.7252(2) 0.7390(2) 0.7806(2) 0.0213(5) Uani 1 1 d .
C7 C 0.8562(2) 0.7073(2) 0.7736(2) 0.0211(5) Uani 1 1 d .
C5 C 0.7159(3) 1.0718(2) 0.4074(2) 0.0306(6) Uani 1 1 d .
H5A H 0.8071 1.0845 0.3587 0.046 Uiso 1 1 calc R
H5B H 0.6607 1.1444 0.4586 0.046 Uiso 1 1 calc R
H5C H 0.6776 1.0517 0.3520 0.046 Uiso 1 1 calc R
C12 C 0.8661(2) 0.8510(2) 0.3060(2) 0.0200(5) Uani 1 1 d .
C15 C 1.0298(2) 0.8388(2) 0.0517(2) 0.0239(5) Uani 1 1 d .
C3 C 0.7194(2) 0.9703(2) 0.4894(2) 0.0233(5) Uani 1 1 d .
C1 C 0.6618(2) 0.9243(2) 0.7067(2) 0.0222(5) Uani 1 1 d .
C13 C 0.8163(2) 0.8234(2) 0.2223(2) 0.0227(5) Uani 1 1 d .
N5 N 0.82072(19) 0.54802(18) 0.35039(17) 0.0245(5) Uani 1 1 d .
N6 N 0.7774(2) 0.4750(2) 0.32098(19) 0.0349(5) Uani 1 1 d .
C17 C 0.9971(2) 0.8713(2) 0.2642(2) 0.0215(5) Uani 1 1 d .
C16 C 1.0764(2) 0.8646(2) 0.1377(2) 0.0235(5) Uani 1 1 d .
H16 H 1.1652 0.8781 0.1091 0.028 Uiso 1 1 calc R
C24 C 0.8177(2) 0.4995(2) 0.6333(2) 0.0234(5) Uani 1 1 d .
H24 H 0.9037 0.5173 0.6122 0.028 Uiso 1 1 calc R
C11 C 0.6183(2) 0.6977(2) 0.8740(2) 0.0237(5) Uani 1 1 d .
C8 C 0.8778(2) 0.6323(2) 0.8572(2) 0.0237(5) Uani 1 1 d .
H8 H 0.9657 0.6115 0.8527 0.028 Uiso 1 1 calc R
C28 C 0.6077(2) 0.5486(2) 0.6296(2) 0.0246(5) Uani 1 1 d .
C10 C 0.6463(2) 0.6214(2) 0.9552(2) 0.0269(6) Uani 1 1 d .
H10 H 0.5748 0.5926 1.0179 0.032 Uiso 1 1 calc R
C23 C 1.0495(2) 0.9025(2) 0.3551(2) 0.0256(5) Uani 1 1 d .
H23A H 1.1439 0.9080 0.3108 0.038 Uiso 1 1 calc R
H23B H 1.0408 0.8407 0.4135 0.038 Uiso 1 1 calc R
H23C H 0.9975 0.9790 0.3999 0.038 Uiso 1 1 calc R
C29 C 0.5141(2) 0.6329(2) 0.5919(2) 0.0295(6) Uani 1 1 d .
H29A H 0.5167 0.7149 0.6109 0.044 Uiso 1 1 calc R
H29B H 0.4227 0.6190 0.6370 0.044 Uiso 1 1 calc R
H29C H 0.5418 0.6196 0.5033 0.044 Uiso 1 1 calc R
C25 C 0.7891(3) 0.3969(2) 0.6910(2) 0.0300(6) Uani 1 1 d .
H25 H 0.8525 0.3464 0.7120 0.036 Uiso 1 1 calc R
C9 C 0.7751(2) 0.5861(2) 0.9478(2) 0.0262(5) Uani 1 1 d .
C22 C 1.1162(2) 0.8352(2) -0.0859(2) 0.0306(6) Uani 1 1 d .
H22A H 1.1994 0.8615 -0.1002 0.046 Uiso 1 1 calc R
H22B H 1.0674 0.8879 -0.1242 0.046 Uiso 1 1 calc R
H22C H 1.1373 0.7537 -0.1221 0.046 Uiso 1 1 calc R
C26 C 0.6642(3) 0.3693(2) 0.7178(2) 0.0340(6) Uani 1 1 d .
H26 H 0.6412 0.2993 0.7575 0.041 Uiso 1 1 calc R
C27 C 0.5745(3) 0.4445(2) 0.6861(2) 0.0315(6) Uani 1 1 d .
H27 H 0.4900 0.4256 0.7026 0.038 Uiso 1 1 calc R
C21 C 0.6753(2) 0.8009(2) 0.2667(2) 0.0319(6) Uani 1 1 d .
H21A H 0.6557 0.7895 0.1958 0.048 Uiso 1 1 calc R
H21B H 0.6115 0.8692 0.3203 0.048 Uiso 1 1 calc R
H21C H 0.6672 0.7294 0.3127 0.048 Uiso 1 1 calc R
C18 C 0.9710(2) 0.7522(2) 0.6736(2) 0.0288(6) Uani 1 1 d .
H18A H 1.0523 0.7281 0.6867 0.043 Uiso 1 1 calc R
H18B H 0.9489 0.8391 0.6762 0.043 Uiso 1 1 calc R
H18C H 0.9862 0.7184 0.5931 0.043 Uiso 1 1 calc R
C20 C 0.4752(2) 0.7315(2) 0.8884(2) 0.0298(6) Uani 1 1 d .
H20A H 0.4403 0.6592 0.8880 0.045 Uiso 1 1 calc R
H20B H 0.4731 0.7780 0.8201 0.045 Uiso 1 1 calc R
H20C H 0.4198 0.7789 0.9664 0.045 Uiso 1 1 calc R
C19 C 0.8051(3) 0.4997(2) 1.0329(2) 0.0381(7) Uani 1 1 d .
H19A H 0.7219 0.4775 1.0912 0.057 Uiso 1 1 calc R
H19B H 0.8449 0.5372 1.0781 0.057 Uiso 1 1 calc R
H19C H 0.8680 0.4285 0.9845 0.057 Uiso 1 1 calc R

loop_
_atom_site_aniso_label
_atom_site_aniso_U_11
_atom_site_aniso_U_22
_atom_site_aniso_U_33
_atom_site_aniso_U_23
_atom_site_aniso_U_13
_atom_site_aniso_U_12
Ni1 0.02051(17) 0.02054(17) 0.01633(16) 0.00055(11) -0.00748(12) -0.00457(12)
N1 0.0207(10) 0.0228(11) 0.0193(10) 0.0022(8) -0.0086(8) -0.0046(8)
N4 0.0255(11) 0.0226(11) 0.0231(11) 0.0016(9) -0.0090(9) -0.0057(9)
N2 0.0210(10) 0.0237(11) 0.0175(10) 0.0010(8) -0.0074(8) -0.0039(8)
N3 0.0244(10) 0.0222(11) 0.0161(10) -0.0006(8) -0.0082(8) -0.0056(8)
C14 0.0317(14) 0.0269(14) 0.0231(13) -0.0004(10) -0.0158(11) -0.0031(11)
C2 0.0225(12) 0.0210(13) 0.0248(12) -0.0030(10) -0.0087(10) -0.0007(10)
C4 0.0370(15) 0.0249(14) 0.0237(13) -0.0031(10) -0.0096(11) -0.0059(11)
C6 0.0281(13) 0.0208(12) 0.0157(11) -0.0014(9) -0.0095(10) -0.0060(10)
C7 0.0235(12) 0.0224(13) 0.0172(11) -0.0022(9) -0.0072(10) -0.0070(10)
C5 0.0388(15) 0.0232(14) 0.0260(13) 0.0023(11) -0.0125(12) 0.0002(11)
C12 0.0216(12) 0.0202(12) 0.0163(11) 0.0028(9) -0.0070(9) -0.0023(9)
C15 0.0288(13) 0.0208(13) 0.0203(12) 0.0041(10) -0.0097(10) -0.0027(10)
C3 0.0213(12) 0.0255(13) 0.0239(13) 0.0022(10) -0.0103(10) -0.0049(10)
C1 0.0188(12) 0.0246(13) 0.0204(12) -0.0015(10) -0.0059(10) -0.0036(10)
C13 0.0249(12) 0.0214(13) 0.0242(12) 0.0020(10) -0.0134(10) -0.0033(10)
N5 0.0222(11) 0.0297(12) 0.0187(10) 0.0015(9) -0.0074(9) -0.0016(9)
N6 0.0317(12) 0.0432(14) 0.0304(12) -0.0070(11) -0.0113(10) -0.0128(11)
C17 0.0258(13) 0.0180(12) 0.0221(12) 0.0026(10) -0.0112(10) -0.0049(10)
C16 0.0231(12) 0.0222(13) 0.0251(13) 0.0034(10) -0.0098(10) -0.0054(10)
C24 0.0261(13) 0.0243(13) 0.0191(12) -0.0025(10) -0.0091(10) -0.0039(10)
C11 0.0251(13) 0.0247(13) 0.0185(12) -0.0014(10) -0.0064(10) -0.0052(10)
C8 0.0265(13) 0.0246(13) 0.0230(12) -0.0004(10) -0.0130(10) -0.0059(10)
C28 0.0256(13) 0.0271(14) 0.0205(12) -0.0017(10) -0.0081(10) -0.0082(10)
C10 0.0319(14) 0.0296(14) 0.0158(12) 0.0007(10) -0.0048(10) -0.0111(11)
C23 0.0285(13) 0.0272(13) 0.0239(13) 0.0014(10) -0.0118(11) -0.0102(11)
C29 0.0244(13) 0.0370(15) 0.0275(14) 0.0015(11) -0.0097(11) -0.0101(11)
C25 0.0391(15) 0.0233(14) 0.0252(13) -0.0001(11) -0.0130(12) -0.0020(11)
C9 0.0327(14) 0.0263(14) 0.0199(12) 0.0003(10) -0.0121(11) -0.0045(11)
C22 0.0325(14) 0.0359(15) 0.0197(12) 0.0013(11) -0.0078(11) -0.0062(12)
C26 0.0489(17) 0.0238(14) 0.0292(14) 0.0049(11) -0.0141(13) -0.0131(12)
C27 0.0328(15) 0.0339(15) 0.0278(14) 0.0031(11) -0.0088(12) -0.0170(12)
C21 0.0268(14) 0.0414(16) 0.0306(14) 0.0034(12) -0.0144(11) -0.0084(12)
C18 0.0264(13) 0.0332(15) 0.0300(14) 0.0093(11) -0.0134(11) -0.0109(11)
C20 0.0252(13) 0.0371(15) 0.0239(13) -0.0010(11) -0.0059(11) -0.0095(11)
C19 0.0394(16) 0.0394(17) 0.0341(15) 0.0139(13) -0.0143(13) -0.0080(13)

loop_
_atom_type_symbol
_atom_type_description
_atom_type_scat_dispersion_real
_atom_type_scat_dispersion_imag
_atom_type_scat_source
C C 0.0033 0.0016 'International Tables Vol C Tables 4.2.6.8 and 6.1.1.4'
H H 0.0000 0.0000 'International Tables Vol C Tables 4.2.6.8 and 6.1.1.4'
N N 0.0061 0.0033 'International Tables Vol C Tables 4.2.6.8 and 6.1.1.4'
Ni Ni 0.3393 1.1124 'International Tables Vol C Tables 4.2.6.8 and 6.1.1.4'

loop_
_geom_angle_atom_site_label_1
_geom_angle_atom_site_label_2
_geom_angle_atom_site_label_3
_geom_angle
N2 Ni1 N1 94.31(8)
N2 Ni1 N4 90.70(8)
N1 Ni1 N4 167.33(8)
N2 Ni1 N3 166.83(8)
N1 Ni1 N3 91.46(8)
N4 Ni1 N3 86.14(8)
C1 N1 C6 118.17(19)
C1 N1 Ni1 125.56(16)
C6 N1 Ni1 115.86(14)
N5 N4 Ni1 119.93(16)
C3 N2 C12 115.60(19)
C3 N2 Ni1 124.24(15)
C12 N2 Ni1 120.16(14)
C24 N3 C28 119.1(2)
C24 N3 Ni1 121.54(16)
C28 N3 Ni1 119.39(16)
C13 C14 C15 122.0(2)
C13 C14 H14 119.0
C15 C14 H14 119.0
C1 C2 C3 126.0(2)
C1 C2 H2 117.0
C3 C2 H2 117.0
C1 C4 H4A 109.5
C1 C4 H4B 109.5
H4A C4 H4B 109.5
C1 C4 H4C 109.5
H4A C4 H4C 109.5
H4B C4 H4C 109.5
C11 C6 C7 120.1(2)
C11 C6 N1 121.7(2)
C7 C6 N1 117.96(19)
C8 C7 C6 118.9(2)
C8 C7 C18 120.9(2)
C6 C7 C18 120.2(2)
C3 C5 H5A 109.5
C3 C5 H5B 109.5
H5A C5 H5B 109.5
C3 C5 H5C 109.5
H5A C5 H5C 109.5
H5B C5 H5C 109.5
C17 C12 C13 120.7(2)
C17 C12 N2 118.17(19)
C13 C12 N2 121.2(2)
C16 C15 C14 117.6(2)
C16 C15 C22 121.7(2)
C14 C15 C22 120.7(2)
N2 C3 C2 123.5(2)
N2 C3 C5 119.8(2)
C2 C3 C5 116.7(2)
N1 C1 C2 122.9(2)
N1 C1 C4 119.4(2)
C2 C1 C4 117.7(2)
C14 C13 C12 118.7(2)
C14 C13 C21 120.3(2)
C12 C13 C21 121.0(2)
N6 N5 N4 177.3(2)
C16 C17 C12 118.7(2)
C16 C17 C23 121.0(2)
C12 C17 C23 120.3(2)
C15 C16 C17 122.3(2)
C15 C16 H16 118.9
C17 C16 H16 118.9
N3 C24 C25 122.9(2)
N3 C24 H24 118.6
C25 C24 H24 118.6
C10 C11 C6 118.4(2)
C10 C11 C20 119.1(2)
C6 C11 C20 122.6(2)
C7 C8 C9 122.3(2)
C7 C8 H8 118.8
C9 C8 H8 118.8
N3 C28 C27 120.3(2)
N3 C28 C29 117.5(2)
C27 C28 C29 122.2(2)
C9 C10 C11 122.5(2)
C9 C10 H10 118.7
C11 C10 H10 118.7
C17 C23 H23A 109.5
C17 C23 H23B 109.5
H23A C23 H23B 109.5
C17 C23 H23C 109.5
H23A C23 H23C 109.5
H23B C23 H23C 109.5
C28 C29 H29A 109.5
C28 C29 H29B 109.5
H29A C29 H29B 109.5
C28 C29 H29C 109.5
H29A C29 H29C 109.5
H29B C29 H29C 109.5
C24 C25 C26 118.1(2)
C24 C25 H25 120.9
C26 C25 H25 120.9
C10 C9 C8 117.7(2)
C10 C9 C19 122.0(2)
C8 C9 C19 120.3(2)
C15 C22 H22A 109.5
C15 C22 H22B 109.5
H22A C22 H22B 109.5
C15 C22 H22C 109.5
H22A C22 H22C 109.5
H22B C22 H22C 109.5
C27 C26 C25 119.4(2)
C27 C26 H26 120.3
C25 C26 H26 120.3
C26 C27 C28 120.2(2)
C26 C27 H27 119.9
C28 C27 H27 119.9
C13 C21 H21A 109.5
C13 C21 H21B 109.5
H21A C21 H21B 109.5
C13 C21 H21C 109.5
H21A C21 H21C 109.5
H21B C21 H21C 109.5
C7 C18 H18A 109.5
C7 C18 H18B 109.5
H18A C18 H18B 109.5
C7 C18 H18C 109.5
H18A C18 H18C 109.5
H18B C18 H18C 109.5
C11 C20 H20A 109.5
C11 C20 H20B 109.5
H20A C20 H20B 109.5
C11 C20 H20C 109.5
H20A C20 H20C 109.5
H20B C20 H20C 109.5
C9 C19 H19A 109.5
C9 C19 H19B 109.5
H19A C19 H19B 109.5
C9 C19 H19C 109.5
H19A C19 H19C 109.5
H19B C19 H19C 109.5

loop_
_geom_bond_atom_site_label_1
_geom_bond_atom_site_label_2
_geom_bond_distance
Ni1 N2 1.8996(19)
Ni1 N1 1.9119(19)
Ni1 N4 1.9230(19)
Ni1 N3 1.9392(19)
N1 C1 1.338(3)
N1 C6 1.455(3)
N4 N5 1.213(3)
N2 C3 1.345(3)
N2 C12 1.458(3)
N3 C24 1.358(3)
N3 C28 1.358(3)
C14 C13 1.398(3)
C14 C15 1.400(3)
C14 H14 0.9500
C2 C1 1.387(3)
C2 C3 1.404(3)
C2 H2 0.9500
C4 C1 1.527(3)
C4 H4A 0.9800
C4 H4B 0.9800
C4 H4C 0.9800
C6 C11 1.409(3)
C6 C7 1.415(3)
C7 C8 1.384(3)
C7 C18 1.515(3)
C5 C3 1.521(3)
C5 H5A 0.9800
C5 H5B 0.9800
C5 H5C 0.9800
C12 C17 1.403(3)
C12 C13 1.404(3)
C15 C16 1.395(3)
C15 C22 1.520(3)
C13 C21 1.514(3)
N5 N6 1.168(3)
C17 C16 1.395(3)
C17 C23 1.514(3)
C16 H16 0.9500
C24 C25 1.378(3)
C24 H24 0.9500
C11 C10 1.397(3)
C11 C20 1.516(3)
C8 C9 1.395(3)
C8 H8 0.9500
C28 C27 1.398(3)
C28 C29 1.504(3)
C10 C9 1.393(3)
C10 H10 0.9500
C23 H23A 0.9800
C23 H23B 0.9800
C23 H23C 0.9800
C29 H29A 0.9800
C29 H29B 0.9800
C29 H29C 0.9800
C25 C26 1.396(4)
C25 H25 0.9500
C9 C19 1.511(3)
C22 H22A 0.9800
C22 H22B 0.9800
C22 H22C 0.9800
C26 C27 1.378(4)
C26 H26 0.9500
C27 H27 0.9500
C21 H21A 0.9800
C21 H21B 0.9800
C21 H21C 0.9800
C18 H18A 0.9800
C18 H18B 0.9800
C18 H18C 0.9800
C20 H20A 0.9800
C20 H20B 0.9800
C20 H20C 0.9800
C19 H19A 0.9800
C19 H19B 0.9800
C19 H19C 0.9800

loop_
_geom_torsion_atom_site_label_1
_geom_torsion_atom_site_label_2
_geom_torsion_atom_site_label_3
_geom_torsion_atom_site_label_4
_geom_torsion
N2 Ni1 N1 C1 13.25(19)
N4 Ni1 N1 C1 126.3(4)
N3 Ni1 N1 C1 -154.91(19)
N2 Ni1 N1 C6 -159.25(16)
N4 Ni1 N1 C6 -46.2(4)
N3 Ni1 N1 C6 32.59(16)
N2 Ni1 N4 N5 -121.02(18)
N1 Ni1 N4 N5 125.6(4)
N3 Ni1 N4 N5 46.19(18)
N1 Ni1 N2 C3 -18.9(2)
N4 Ni1 N2 C3 172.74(19)
N3 Ni1 N2 C3 96.8(4)
N1 Ni1 N2 C12 161.17(16)
N4 Ni1 N2 C12 -7.18(17)
N3 Ni1 N2 C12 -83.1(4)
N2 Ni1 N3 C24 155.3(3)
N1 Ni1 N3 C24 -88.70(17)
N4 Ni1 N3 C24 78.84(17)
N2 Ni1 N3 C28 -23.1(4)
N1 Ni1 N3 C28 92.94(17)
N4 Ni1 N3 C28 -99.51(17)
C1 N1 C6 C11 84.3(3)
Ni1 N1 C6 C11 -102.6(2)
C1 N1 C6 C7 -100.3(2)
Ni1 N1 C6 C7 72.8(2)
C11 C6 C7 C8 2.2(3)
N1 C6 C7 C8 -173.3(2)
C11 C6 C7 C18 -179.7(2)
N1 C6 C7 C18 4.9(3)
C3 N2 C12 C17 84.4(3)
Ni1 N2 C12 C17 -95.7(2)
C3 N2 C12 C13 -95.4(3)
Ni1 N2 C12 C13 84.5(2)
C13 C14 C15 C16 -0.3(4)
C13 C14 C15 C22 -178.9(2)
C12 N2 C3 C2 -167.4(2)
Ni1 N2 C3 C2 12.7(3)
C12 N2 C3 C5 10.7(3)
Ni1 N2 C3 C5 -169.23(16)
C1 C2 C3 N2 6.2(4)
C1 C2 C3 C5 -172.0(2)
C6 N1 C1 C2 171.7(2)
Ni1 N1 C1 C2 -0.6(3)
C6 N1 C1 C4 -6.6(3)
Ni1 N1 C1 C4 -178.93(16)
C3 C2 C1 N1 -12.7(4)
C3 C2 C1 C4 165.7(2)
C15 C14 C13 C12 1.1(4)
C15 C14 C13 C21 -179.9(2)
C17 C12 C13 C14 -1.3(3)
N2 C12 C13 C14 178.5(2)
C17 C12 C13 C21 179.7(2)
N2 C12 C13 C21 -0.5(3)
Ni1 N4 N5 N6 -179(100)
C13 C12 C17 C16 0.7(3)
N2 C12 C17 C16 -179.1(2)
C13 C12 C17 C23 179.3(2)
N2 C12 C17 C23 -0.5(3)
C14 C15 C16 C17 -0.3(3)
C22 C15 C16 C17 178.3(2)
C12 C17 C16 C15 0.1(3)
C23 C17 C16 C15 -178.5(2)
C28 N3 C24 C25 -3.1(3)
Ni1 N3 C24 C25 178.53(17)
C7 C6 C11 C10 -2.6(3)
N1 C6 C11 C10 172.6(2)
C7 C6 C11 C20 178.2(2)
N1 C6 C11 C20 -6.6(3)
C6 C7 C8 C9 0.4(3)
C18 C7 C8 C9 -177.7(2)
C24 N3 C28 C27 1.8(3)
Ni1 N3 C28 C27 -179.77(17)
C24 N3 C28 C29 -177.23(19)
Ni1 N3 C28 C29 1.2(3)
C6 C11 C10 C9 0.6(4)
C20 C11 C10 C9 179.8(2)
N3 C24 C25 C26 2.2(3)
C11 C10 C9 C8 1.8(4)
C11 C10 C9 C19 -177.5(2)
C7 C8 C9 C10 -2.4(3)
C7 C8 C9 C19 177.0(2)
C24 C25 C26 C27 0.0(4)
C25 C26 C27 C28 -1.1(4)
N3 C28 C27 C26 0.2(4)
C29 C28 C27 C26 179.3(2)
